data_7025226
loop_
_publ_author_name
'Zhang, Haitao'
'Yang, Jen-Hsien'
'Dikarev, Evgeny V.'

_publ_section_title
;
 Fluorinated tetraolate: prospective ligand for the synthesis of
 polymetallic complexes.
;
_journal_issue 10
_journal_name_full 'Dalton transactions (Cambridge, England : 2003)'
_journal_page_first 2484
_journal_page_last 2486
_journal_paper_doi 10.1039/b925952j
_journal_volume 39
_journal_year 2010
_chemical_formula_moiety
;
C30 H8 Bi4 F36 O16, 5(C4 H8 O)
;
_chemical_formula_sum 'C50 H48 Bi4 F36 O21'
_chemical_formula_weight 2504.80
_chemical_melting_point ?
_chemical_name_common
;
di(hexafluoropentanetetraolate)-
tetra(hexafluoroacetylacetonate) -penta(tetrahydrofuran)-
tetrabismuth(iii)
;
_chemical_name_systematic
;
di(hexafluoropentanetetraolate)-tetra(hexafluoroacetylacetonate)
-penta(tetrahydrofuran)-tetrabismuth(III)
;
_space_group_IT_number 15
_symmetry_cell_setting monoclinic
_symmetry_space_group_name_Hall '-C 2yc'
_symmetry_space_group_name_H-M 'C 1 2/c 1'
_atom_sites_solution_hydrogens geom
_atom_sites_solution_primary direct
_atom_sites_solution_secondary difmap
_audit_creation_method SHELXL-97
_cell_angle_alpha 90.00
_cell_angle_beta 120.491(3)
_cell_angle_gamma 90.00
_cell_formula_units_Z 4
_cell_length_a 16.824(3)
_cell_length_b 31.843(6)
_cell_length_c 16.016(3)
_cell_measurement_reflns_used 6805
_cell_measurement_temperature 173(2)
_cell_measurement_theta_max 28.32
_cell_measurement_theta_min 2.38
_cell_volume 7394(2)
_computing_cell_refinement 'SMART, SAINT'
_computing_data_collection SMART
_computing_data_reduction SAINT
_computing_molecular_graphics 'SHELXP-93 (Sheldrick, 1993)'
_computing_publication_material 'SHELXCIF-93 (Sheldrick, 1993)'
_computing_structure_refinement 'SHELXL-97 (Sheldrick, 1997)'
_computing_structure_solution 'SHELXS-97 (Sheldrick, 1990)'
_diffrn_ambient_temperature 173(2)
_diffrn_measured_fraction_theta_full 0.999
_diffrn_measured_fraction_theta_max 0.941
_diffrn_measurement_device_type 'Bruker SMART APEX CCD'
_diffrn_measurement_method '0.3 deg wide \w exposures'
_diffrn_radiation_monochromator graphite
_diffrn_radiation_source 'fine-focus sealed tube'
_diffrn_radiation_type MoK\a
_diffrn_radiation_wavelength 0.71073
_diffrn_reflns_av_R_equivalents 0.0507
_diffrn_reflns_av_sigmaI/netI 0.0472
_diffrn_reflns_limit_h_max 22
_diffrn_reflns_limit_h_min -22
_diffrn_reflns_limit_k_max 41
_diffrn_reflns_limit_k_min -41
_diffrn_reflns_limit_l_max 20
_diffrn_reflns_limit_l_min -21
_diffrn_reflns_number 31147
_diffrn_reflns_theta_full 25.00
_diffrn_reflns_theta_max 28.32
_diffrn_reflns_theta_min 2.38
_diffrn_standards_decay_% 0
_diffrn_standards_interval_count na
_diffrn_standards_interval_time na
_diffrn_standards_number 'none (area detector data)'
_exptl_absorpt_coefficient_mu 9.648
_exptl_absorpt_correction_T_max 0.4167
_exptl_absorpt_correction_T_min 0.2755
_exptl_absorpt_correction_type multi-scan
_exptl_absorpt_process_details
;
SADABS (Bruker-AXS 2003)
;
_exptl_crystal_colour pale-yellow
_exptl_crystal_density_diffrn 2.250
_exptl_crystal_density_meas ?
_exptl_crystal_density_method none
_exptl_crystal_description block
_exptl_crystal_F_000 4688
_exptl_crystal_size_max 0.18
_exptl_crystal_size_mid 0.13
_exptl_crystal_size_min 0.11
_refine_diff_density_max 1.583
_refine_diff_density_min -1.224
_refine_diff_density_rms 0.167
_refine_ls_extinction_coef noref
_refine_ls_extinction_method none
_refine_ls_goodness_of_fit_ref 1.023
_refine_ls_hydrogen_treatment noref
_refine_ls_matrix_type full
_refine_ls_number_parameters 478
_refine_ls_number_reflns 8673
_refine_ls_number_restraints 79
_refine_ls_restrained_S_all 1.031
_refine_ls_R_factor_all 0.0691
_refine_ls_R_factor_gt 0.0490
_refine_ls_shift/su_max 0.001
_refine_ls_shift/su_mean 0.000
_refine_ls_structure_factor_coef Fsqd
_refine_ls_weighting_details 'calc w=1/[\s^2^(Fo^2^)+(0.0585P)^2^+70.0063P] where P=(Fo^2^+2Fc^2^)/3'
_refine_ls_weighting_scheme calc
_refine_ls_wR_factor_gt 0.1163
_refine_ls_wR_factor_ref 0.1284
_reflns_number_gt 6573
_reflns_number_total 8673
_reflns_threshold_expression >2sigma(I)
_cod_data_source_file b925952j.txt
_cod_data_source_block Bi4(CF3CO2CH2CO2CF3)2(CF3COCHCOCF3)4(THF)5
_cod_depositor_comments
;
The following automatic conversions were performed:

'_chemical_melting_point' value 'not measured' was changed to '?' -
the value is undefined or not given.

Automatic conversion script
Id: cif_fix_values 1891 2012-01-12 08:04:46Z andrius 

The following automatic conversions were performed:

'_exptl_crystal_density_meas' value 'not measured' was changed to '?'
- the value is perceived as not measured.

Automatic conversion script
Id: cif_fix_values 3008 2015-01-20 13:52:24Z robertas 
;
_cod_original_sg_symbol_H-M 'C 2/c'
_cod_database_code 7025226

loop_
_symmetry_equiv_pos_as_xyz
'x, y, z'
'-x, y, -z+1/2'
'x+1/2, y+1/2, z'
'-x+1/2, y+1/2, -z+1/2'
'-x, -y, -z'
'x, -y, z-1/2'
'-x+1/2, -y+1/2, -z'
'x+1/2, -y+1/2, z-1/2'

loop_
_atom_site_label
_atom_site_type_symbol
_atom_site_fract_x
_atom_site_fract_y
_atom_site_fract_z
_atom_site_U_iso_or_equiv
_atom_site_adp_type
_atom_site_occupancy
_atom_site_symmetry_multiplicity
_atom_site_calc_flag
_atom_site_refinement_flags
_atom_site_disorder_assembly
_atom_site_disorder_group
Bi1 Bi 0.36462(2) 0.069603(9) 0.18823(2) 0.04477(11) Uani 1 1 d . . .
Bi2 Bi 0.40647(2) 0.184419(9) 0.28416(2) 0.04504(11) Uani 1 1 d . . .
O1 O 0.1894(5) 0.0686(2) 0.1352(6) 0.0697(19) Uani 1 1 d . A .
O2 O 0.2772(4) 0.0519(2) 0.0231(5) 0.0616(17) Uani 1 1 d . A .
O4 O 0.4401(5) 0.1943(2) 0.4437(5) 0.073(2) Uani 1 1 d . F .
O5 O 0.3434(4) 0.13355(19) 0.1367(5) 0.0549(15) Uani 1 1 d . F .
O6 O 0.4438(4) 0.18291(17) 0.1486(5) 0.0553(16) Uani 1 1 d . . .
O7 O 0.4736(4) 0.06814(17) 0.1546(4) 0.0464(13) Uani 1 1 d . . .
O8 O 0.4267(4) 0.11915(16) 0.3317(4) 0.0436(13) Uani 1 1 d . F .
O9 O 0.3840(5) -0.0110(2) 0.1921(5) 0.0663(18) Uani 1 1 d . . .
O10 O 0.4880(10) 0.2561(5) 0.2782(10) 0.070(4) Uiso 0.50 1 d P . .
O11 O 0.2523(5) 0.1593(2) 0.2634(6) 0.0723(19) Uani 1 1 d . E .
C1 C 0.0264(9) 0.0639(5) 0.0572(11) 0.106(5) Uani 1 1 d D A 1
F1 F 0.0087(14) 0.1045(4) 0.0648(13) 0.083(6) Uiso 0.40 1 d PD A 1
F2 F 0.0327(16) 0.0439(9) 0.1320(15) 0.089(6) Uiso 0.40 1 d PD A 1
F3 F -0.0444(14) 0.0481(6) -0.0300(11) 0.090(3) Uiso 0.40 1 d PD A 1
F1X F -0.007(2) 0.1032(6) 0.019(2) 0.112(6) Uiso 0.30 1 d PD A 2
F2X F 0.039(3) 0.0665(13) 0.1446(16) 0.135(14) Uiso 0.30 1 d PD A 2
F3X F -0.0376(17) 0.0357(7) -0.0024(17) 0.090(3) Uiso 0.30 1 d PD A 2
F1Y F 0.017(2) 0.0961(8) 0.105(2) 0.112(6) Uiso 0.30 1 d PD A 3
F2Y F 0.025(2) 0.0304(7) 0.106(2) 0.095(10) Uiso 0.30 1 d PD A 3
F3Y F -0.0475(16) 0.0645(8) -0.0367(12) 0.090(3) Uiso 0.30 1 d PD A 3
C2 C 0.1186(7) 0.0630(3) 0.0545(9) 0.066(3) Uani 1 1 d . . .
C3 C 0.1158(7) 0.0539(4) -0.0329(9) 0.072(3) Uani 1 1 d . A .
H3 H 0.0569 0.0504 -0.0895 0.086 Uiso 1 1 calc R . .
C4 C 0.1918(6) 0.0499(3) -0.0422(6) 0.058(2) Uani 1 1 d . . .
C5 C 0.1801(7) 0.0396(4) -0.1410(8) 0.078(3) Uani 1 1 d D A 1
F4 F 0.2349(11) 0.0073(5) -0.1380(14) 0.103(3) Uiso 0.50 1 d PD A 1
F5 F 0.2126(12) 0.0730(5) -0.1695(12) 0.087(5) Uiso 0.50 1 d PD A 1
F6 F 0.0957(9) 0.0268(5) -0.2062(10) 0.090(4) Uiso 0.50 1 d PD A 1
F4X F 0.2044(12) 0.0001(4) -0.1420(14) 0.103(3) Uiso 0.50 1 d PD A 2
F5X F 0.2370(12) 0.0617(6) -0.1641(14) 0.099(6) Uiso 0.50 1 d PD A 2
F6X F 0.0946(9) 0.0506(5) -0.2159(10) 0.091(4) Uiso 0.50 1 d PD A 2
C11 C 0.2991(7) 0.1811(3) 0.0090(8) 0.066(3) Uani 1 1 d . F .
C12 C 0.3789(5) 0.1543(2) 0.0850(6) 0.0440(18) Uani 1 1 d . . .
C13 C 0.5881(5) 0.1252(2) 0.4655(6) 0.0442(18) Uani 1 1 d . . .
H13A H 0.5702 0.1424 0.5049 0.053 Uiso 1 1 calc R . .
H13B H 0.6401 0.1070 0.5104 0.053 Uiso 1 1 calc R . .
C14 C 0.5068(5) 0.0973(2) 0.3984(5) 0.0399(17) Uani 1 1 d . . .
C15 C 0.4783(7) 0.0705(3) 0.4594(6) 0.051(2) Uani 1 1 d . F .
C16 C 0.317(2) -0.0302(8) 0.2168(18) 0.060(8) Uiso 0.50 1 d PD B 1
H16A H 0.3496 -0.0454 0.2793 0.071 Uiso 0.50 1 calc PR B 1
H16B H 0.2770 -0.0084 0.2210 0.071 Uiso 0.50 1 calc PR B 1
C17 C 0.264(2) -0.0583(10) 0.139(2) 0.108(10) Uiso 0.50 1 d PD B 1
H17A H 0.1991 -0.0486 0.1030 0.130 Uiso 0.50 1 calc PR B 1
H17B H 0.2649 -0.0866 0.1658 0.130 Uiso 0.50 1 calc PR B 1
C18 C 0.3009(18) -0.0610(8) 0.0729(18) 0.070(6) Uiso 0.50 1 d PD B 1
H18A H 0.2567 -0.0488 0.0090 0.084 Uiso 0.50 1 calc PR B 1
H18B H 0.3126 -0.0906 0.0635 0.084 Uiso 0.50 1 calc PR B 1
C16X C 0.341(2) -0.0339(8) 0.2334(19) 0.063(8) Uiso 0.50 1 d PD B 2
H16C H 0.2858 -0.0187 0.2238 0.075 Uiso 0.50 1 calc PR B 2
H16D H 0.3841 -0.0371 0.3040 0.075 Uiso 0.50 1 calc PR B 2
C17X C 0.315(2) -0.0744(8) 0.188(2) 0.090(8) Uiso 0.50 1 d PD B 2
H17C H 0.2500 -0.0805 0.1678 0.108 Uiso 0.50 1 calc PR B 2
H17D H 0.3544 -0.0965 0.2345 0.108 Uiso 0.50 1 calc PR B 2
C18X C 0.328(2) -0.0734(10) 0.103(2) 0.097(10) Uiso 0.50 1 d PD B 2
H18C H 0.2679 -0.0697 0.0419 0.116 Uiso 0.50 1 calc PR B 2
H18D H 0.3570 -0.0996 0.0981 0.116 Uiso 0.50 1 calc PR B 2
C19 C 0.3895(9) -0.0364(3) 0.1206(9) 0.078(3) Uani 1 1 d . B .
H19A H 0.4435 -0.0554 0.1516 0.094 Uiso 1 1 calc R C 1
H19B H 0.3944 -0.0185 0.0728 0.094 Uiso 1 1 calc R C 1
C20 C 0.4323(18) 0.2863(7) 0.2019(18) 0.082(7) Uiso 0.50 1 d PD . .
H20A H 0.3660 0.2834 0.1804 0.098 Uiso 0.50 1 calc PR F .
H20B H 0.4406 0.2827 0.1454 0.098 Uiso 0.50 1 calc PR . .
C21 C 0.469(2) 0.3279(8) 0.2507(19) 0.125(12) Uiso 0.50 1 d PD F .
H21A H 0.5160 0.3382 0.2352 0.150 Uiso 0.50 1 calc PR . .
H21B H 0.4188 0.3487 0.2263 0.150 Uiso 0.50 1 calc PR . .
C22 C 0.512(2) 0.3233(9) 0.3580(18) 0.096(8) Uiso 0.50 1 d PD . .
H22A H 0.4665 0.3243 0.3791 0.116 Uiso 0.50 1 calc PR F .
H22B H 0.5618 0.3442 0.3943 0.116 Uiso 0.50 1 calc PR . .
C23 C 0.5510(16) 0.2786(7) 0.3641(17) 0.073(6) Uiso 0.50 1 d P F .
H23A H 0.6123 0.2802 0.3698 0.088 Uiso 0.50 1 calc PR . .
H23B H 0.5579 0.2639 0.4219 0.088 Uiso 0.50 1 calc PR . .
C24 C 0.1696(8) 0.1810(4) 0.1965(12) 0.096(4) Uani 1 1 d . . .
H24A H 0.1381 0.1664 0.1332 0.115 Uiso 1 1 calc R F .
H24B H 0.1834 0.2102 0.1866 0.115 Uiso 1 1 calc R . .
C25 C 0.1101(12) 0.1806(5) 0.2429(16) 0.129(7) Uani 1 1 d . E .
H25A H 0.0886 0.2093 0.2447 0.155 Uiso 1 1 calc R D 1
H25B H 0.0556 0.1623 0.2055 0.155 Uiso 1 1 calc R D 1
C26 C 0.165(3) 0.1650(14) 0.337(3) 0.121(11) Uiso 0.50 1 d P E 1
H26A H 0.1275 0.1486 0.3571 0.145 Uiso 0.50 1 calc PR E 1
H26B H 0.1955 0.1882 0.3838 0.145 Uiso 0.50 1 calc PR E 1
C26X C 0.1427(18) 0.1412(9) 0.3121(19) 0.080(7) Uiso 0.50 1 d P E 2
H26C H 0.1409 0.1468 0.3719 0.096 Uiso 0.50 1 calc PR E 2
H26D H 0.1049 0.1161 0.2793 0.096 Uiso 0.50 1 calc PR E 2
C27 C 0.2382(8) 0.1363(4) 0.3328(10) 0.083(3) Uani 1 1 d . . .
H27A H 0.2957 0.1343 0.3965 0.099 Uiso 1 1 calc R E 1
H27B H 0.2138 0.1078 0.3092 0.099 Uiso 1 1 calc R E 1
F13 F 0.2641(4) 0.20615(19) 0.0516(4) 0.0718(16) Uani 1 1 d . . .
F14 F 0.2271(4) 0.1563(3) -0.0537(5) 0.097(2) Uani 1 1 d . . .
F15 F 0.3211(5) 0.2050(2) -0.0425(5) 0.093(2) Uani 1 1 d . . .
F16 F 0.4050(4) 0.04596(16) 0.4020(4) 0.0607(13) Uani 1 1 d . . .
F17 F 0.4542(4) 0.09451(18) 0.5113(4) 0.0692(15) Uani 1 1 d . . .
F18 F 0.5469(4) 0.04487(17) 0.5200(4) 0.0701(16) Uani 1 1 d . . .
O3 O 0.3176(12) 0.2524(5) 0.3081(11) 0.081(4) Uiso 0.50 1 d PD F 1
C7 C 0.3240(19) 0.2677(8) 0.3816(12) 0.112(7) Uiso 0.50 1 d PD F 1
C6 C 0.2654(14) 0.3042(6) 0.3818(16) 0.112(7) Uiso 0.50 1 d PDU F 1
F7 F 0.1786(14) 0.3074(8) 0.3321(19) 0.181(7) Uiso 0.50 1 d PDU F 1
F8 F 0.236(2) 0.3225(9) 0.2987(16) 0.191(7) Uiso 0.50 1 d PDU F 1
F9 F 0.3058(14) 0.3385(6) 0.4188(13) 0.131(5) Uiso 0.50 1 d PDU F 1
C8 C 0.3718(13) 0.2543(6) 0.4742(12) 0.058(5) Uiso 0.50 1 d PD F 1
H8 H 0.3640 0.2684 0.5219 0.070 Uiso 0.50 1 calc PR F 1
C9 C 0.433(2) 0.2197(8) 0.5025(16) 0.100(16) Uiso 0.50 1 d PD F 1
C10 C 0.491(2) 0.2104(7) 0.6107(16) 0.084(7) Uiso 0.50 1 d PD F 1
F10 F 0.5744(13) 0.2134(6) 0.6464(13) 0.126(6) Uiso 0.50 1 d PD F 1
F11 F 0.4678(18) 0.1710(6) 0.6227(16) 0.136(5) Uiso 0.50 1 d PD F 1
F12 F 0.4728(17) 0.2365(7) 0.6620(16) 0.141(8) Uiso 0.50 1 d PD F 1
O3A O 0.3598(12) 0.2620(5) 0.2930(11) 0.080(4) Uiso 0.50 1 d PD F 2
C7A C 0.359(2) 0.2788(7) 0.3622(15) 0.105(6) Uiso 0.50 1 d PD F 2
C6A C 0.3106(17) 0.3226(6) 0.3445(16) 0.105(6) Uiso 0.50 1 d PDU F 2
F7A F 0.2596(17) 0.3335(9) 0.2593(17) 0.181(7) Uiso 0.50 1 d PDU F 2
F8A F 0.352(2) 0.3459(8) 0.3085(19) 0.191(7) Uiso 0.50 1 d PDU F 2
F9A F 0.3534(15) 0.3465(6) 0.4154(13) 0.131(5) Uiso 0.50 1 d PDU F 2
C8A C 0.3884(17) 0.2637(6) 0.4520(15) 0.079(7) Uiso 0.50 1 d PD F 2
H8A H 0.3883 0.2828 0.4975 0.095 Uiso 0.50 1 calc PR F 2
C9A C 0.4198(19) 0.2224(6) 0.4856(16) 0.056(8) Uiso 0.50 1 d PD F 2
C10A C 0.442(3) 0.2051(8) 0.5839(19) 0.111(11) Uiso 0.50 1 d PD F 2
F10A F 0.5181(18) 0.1858(8) 0.6314(18) 0.156(9) Uiso 0.50 1 d PD F 2
F11A F 0.3863(16) 0.1728(6) 0.5747(16) 0.136(5) Uiso 0.50 1 d PD F 2
F12A F 0.4250(17) 0.2312(6) 0.6365(16) 0.135(8) Uiso 0.50 1 d PD F 2

loop_
_atom_site_aniso_label
_atom_site_aniso_U_11
_atom_site_aniso_U_22
_atom_site_aniso_U_33
_atom_site_aniso_U_23
_atom_site_aniso_U_13
_atom_site_aniso_U_12
Bi1 0.04252(18) 0.03967(17) 0.04424(18) -0.00416(12) 0.01626(14) -0.01300(12)
Bi2 0.03667(17) 0.03215(16) 0.0580(2) 0.00237(12) 0.01789(15) 0.00615(11)
O1 0.059(4) 0.074(5) 0.072(5) -0.013(4) 0.030(4) -0.006(3)
O2 0.043(3) 0.072(4) 0.058(4) -0.012(3) 0.017(3) -0.022(3)
O4 0.084(5) 0.061(4) 0.076(5) -0.014(4) 0.042(4) 0.013(4)
O5 0.060(4) 0.046(3) 0.060(4) 0.004(3) 0.032(3) 0.004(3)
O6 0.039(3) 0.041(3) 0.069(4) -0.011(3) 0.016(3) -0.001(2)
O7 0.040(3) 0.046(3) 0.046(3) 0.011(2) 0.017(3) 0.000(2)
O8 0.034(3) 0.032(3) 0.052(3) 0.004(2) 0.013(2) 0.001(2)
O9 0.085(5) 0.050(4) 0.078(5) -0.012(3) 0.051(4) -0.017(3)
O11 0.047(4) 0.080(5) 0.086(5) 0.008(4) 0.032(4) 0.009(3)
C1 0.056(7) 0.107(11) 0.116(12) -0.032(9) 0.015(8) 0.018(7)
C2 0.049(6) 0.055(6) 0.084(8) -0.010(5) 0.026(6) -0.003(4)
C3 0.045(6) 0.080(7) 0.076(7) -0.015(6) 0.020(5) -0.007(5)
C4 0.042(5) 0.072(6) 0.042(5) -0.015(4) 0.009(4) -0.021(4)
C5 0.036(5) 0.121(10) 0.054(6) -0.013(6) 0.005(5) -0.011(6)
C11 0.051(6) 0.072(7) 0.058(6) 0.022(5) 0.016(5) 0.021(5)
C12 0.035(4) 0.037(4) 0.045(4) 0.010(3) 0.009(3) 0.000(3)
C13 0.037(4) 0.043(4) 0.037(4) -0.008(3) 0.008(3) 0.002(3)
C14 0.040(4) 0.037(4) 0.036(4) 0.002(3) 0.014(3) 0.006(3)
C15 0.058(5) 0.043(5) 0.047(5) -0.001(4) 0.023(4) -0.002(4)
C19 0.113(10) 0.058(6) 0.091(8) -0.020(6) 0.072(8) -0.017(6)
C24 0.050(6) 0.097(10) 0.142(13) 0.019(8) 0.050(8) 0.005(6)
C25 0.120(13) 0.098(11) 0.23(2) 0.019(12) 0.133(16) 0.032(9)
C27 0.071(7) 0.088(8) 0.102(9) 0.008(7) 0.053(7) 0.009(6)
F13 0.055(3) 0.075(4) 0.072(4) 0.020(3) 0.023(3) 0.035(3)
F14 0.047(3) 0.125(6) 0.069(4) -0.005(4) -0.007(3) 0.020(4)
F15 0.110(5) 0.089(5) 0.092(5) 0.051(4) 0.060(5) 0.052(4)
F16 0.072(4) 0.048(3) 0.061(3) -0.003(2) 0.033(3) -0.017(3)
F17 0.095(4) 0.063(3) 0.066(4) -0.013(3) 0.053(3) -0.012(3)
F18 0.087(4) 0.047(3) 0.055(3) 0.018(2) 0.021(3) 0.010(3)

loop_
_atom_type_symbol
_atom_type_description
_atom_type_scat_dispersion_real
_atom_type_scat_dispersion_imag
_atom_type_scat_source
C C 0.0033 0.0016 'International Tables Vol C Tables 4.2.6.8 and 6.1.1.4'
H H 0.0000 0.0000 'International Tables Vol C Tables 4.2.6.8 and 6.1.1.4'
O O 0.0106 0.0060 'International Tables Vol C Tables 4.2.6.8 and 6.1.1.4'
F F 0.0171 0.0103 'International Tables Vol C Tables 4.2.6.8 and 6.1.1.4'
Bi Bi -4.1077 10.2566 'International Tables Vol C Tables 4.2.6.8 and 6.1.1.4'

loop_
_geom_angle_atom_site_label_1
_geom_angle_atom_site_label_2
_geom_angle_atom_site_label_3
_geom_angle
_geom_angle_site_symmetry_1
_geom_angle_site_symmetry_3
O5 Bi1 O7 85.5(2) . .
O5 Bi1 O2 84.7(2) . .
O7 Bi1 O2 80.8(2) . .
O5 Bi1 O8 70.8(2) . .
O7 Bi1 O8 103.2(2) . .
O2 Bi1 O8 154.7(2) . .
O5 Bi1 O9 160.2(2) . .
O7 Bi1 O9 82.6(2) . .
O2 Bi1 O9 77.8(2) . .
O8 Bi1 O9 127.4(2) . .
O5 Bi1 O7 106.0(2) . 2_655
O7 Bi1 O7 68.8(2) . 2_655
O2 Bi1 O7 146.4(2) . 2_655
O8 Bi1 O7 52.22(16) . 2_655
O9 Bi1 O7 84.4(2) . 2_655
O5 Bi1 O1 86.9(2) . .
O7 Bi1 O1 151.3(2) . .
O2 Bi1 O1 71.0(2) . .
O8 Bi1 O1 100.3(2) . .
O9 Bi1 O1 96.0(2) . .
O7 Bi1 O1 139.8(2) 2_655 .
O8 Bi2 O6 82.5(2) . 2_655
O8 Bi2 O4 80.7(2) . .
O6 Bi2 O4 83.4(3) 2_655 .
O8 Bi2 O6 102.6(2) . .
O6 Bi2 O6 72.4(3) 2_655 .
O4 Bi2 O6 154.8(2) . .
O8 Bi2 O11 73.6(2) . .
O6 Bi2 O11 153.4(2) 2_655 .
O4 Bi2 O11 81.5(3) . .
O6 Bi2 O11 123.6(2) . .
O8 Bi2 O5 69.1(2) . .
O6 Bi2 O5 105.7(2) 2_655 .
O4 Bi2 O5 146.6(2) . .
O6 Bi2 O5 51.60(19) . .
O11 Bi2 O5 76.7(2) . .
O8 Bi2 O3A 151.5(4) . .
O6 Bi2 O3A 107.3(4) 2_655 .
O4 Bi2 O3A 74.2(4) . .
O6 Bi2 O3A 105.9(4) . .
O11 Bi2 O3A 89.4(4) . .
O5 Bi2 O3A 129.8(4) . .
O8 Bi2 O10 146.1(3) . .
O6 Bi2 O10 63.5(3) 2_655 .
O4 Bi2 O10 94.6(3) . .
O6 Bi2 O10 68.6(3) . .
O11 Bi2 O10 139.3(3) . .
O5 Bi2 O10 118.4(3) . .
O3A Bi2 O10 51.1(5) . .
O8 Bi2 O3 134.2(4) . .
O6 Bi2 O3 121.3(4) 2_655 .
O4 Bi2 O3 65.9(4) . .
O6 Bi2 O3 121.1(4) . .
O11 Bi2 O3 71.3(4) . .
O5 Bi2 O3 127.7(3) . .
O10 Bi2 O3 70.2(5) . .
C2 O1 Bi1 131.4(7) . .
C4 O2 Bi1 137.2(6) . .
C9A O4 Bi2 133.8(11) . .
C9 O4 Bi2 144.9(10) . .
C12 O5 Bi1 129.0(5) . .
C12 O5 Bi2 98.2(5) . .
Bi1 O5 Bi2 109.2(2) . .
C12 O6 Bi2 131.1(5) . 2_655
C12 O6 Bi2 101.3(5) . .
Bi2 O6 Bi2 107.5(3) 2_655 .
C14 O7 Bi1 128.8(5) 2_655 .
C14 O7 Bi1 97.0(4) 2_655 2_655
Bi1 O7 Bi1 111.2(2) . 2_655
C14 O8 Bi2 131.1(4) . .
C14 O8 Bi1 100.1(4) . .
Bi2 O8 Bi1 110.9(2) . .
C16X O9 C19 109.8(11) . .
C19 O9 C16 109.9(10) . .
C16X O9 Bi1 116.0(11) . .
C19 O9 Bi1 126.5(6) . .
C16 O9 Bi1 107.9(10) . .
O10 O10 C23 111.5(18) 2_655 .
O10 O10 C20 71.3(15) 2_655 .
C23 O10 C20 108.9(16) . .
O10 O10 C20 63.4(13) 2_655 2_655
C23 O10 C20 49.4(13) . 2_655
C20 O10 C20 83.5(18) . 2_655
O10 O10 Bi2 114.4(6) 2_655 .
C23 O10 Bi2 122.1(12) . .
C20 O10 Bi2 117.8(12) . .
C20 O10 Bi2 157.6(12) 2_655 .
C24 O11 C27 110.0(8) . .
C24 O11 Bi2 118.8(7) . .
C27 O11 Bi2 127.3(7) . .
F2 C1 F1 107.6(19) . .
F2 C1 F3 112(2) . .
F1 C1 F3 108.9(15) . .
F2 C1 C2 113.0(14) . .
F1 C1 C2 106.7(15) . .
F3 C1 C2 108.6(16) . .
O1 C2 C3 126.4(10) . .
O1 C2 C1 113.9(11) . .
C3 C2 C1 119.7(10) . .
C4 C3 C2 124.5(10) . .
O2 C4 C3 129.1(9) . .
O2 C4 C5 111.0(8) . .
C3 C4 C5 119.8(8) . .
F6 C5 F4 103.2(14) . .
F6 C5 F5 115.0(13) . .
F4 C5 F5 102.7(13) . .
F6 C5 C4 113.9(11) . .
F4 C5 C4 113.3(12) . .
F5 C5 C4 108.3(12) . .
F15 C11 F13 107.9(9) . .
F15 C11 F14 107.5(9) . .
F13 C11 F14 105.1(8) . .
F15 C11 C12 114.3(9) . .
F13 C11 C12 110.8(8) . .
F14 C11 C12 110.8(8) . .
O6 C12 O5 106.7(7) . .
O6 C12 C13 115.4(7) . 2_655
O5 C12 C13 114.2(6) . 2_655
O6 C12 C11 105.2(7) . .
O5 C12 C11 105.4(7) . .
C13 C12 C11 109.1(7) 2_655 .
C12 C13 C14 115.0(6) 2_655 .
O7 C14 O8 107.2(6) 2_655 .
O7 C14 C13 114.1(7) 2_655 .
O8 C14 C13 114.6(6) . .
O7 C14 C15 105.1(6) 2_655 .
O8 C14 C15 105.6(7) . .
C13 C14 C15 109.4(7) . .
F17 C15 F18 108.6(7) . .
F17 C15 F16 107.2(8) . .
F18 C15 F16 107.0(7) . .
F17 C15 C14 111.6(7) . .
F18 C15 C14 111.3(8) . .
F16 C15 C14 110.9(7) . .
C17 C16 O9 104.4(17) . .
C16 C17 C18 111(2) . .
C17 C18 C19 105.9(17) . .
O9 C16X C17X 109.2(17) . .
C16X C17X C18X 107.0(19) . .
C17X C18X C19 104.4(19) . .
O9 C19 C18X 106.0(12) . .
O9 C19 C18 104.4(11) . .
O10 C20 C21 103(2) . .
C22 C21 C20 110(2) . .
C21 C22 C23 96(2) . .
O10 C23 C22 108.5(19) . .
O11 C24 C25 105.2(12) . .
C26 C25 C24 107(2) . .
C24 C25 C26X 105.7(13) . .
C25 C26 C27 105(2) . .
C27 C26X C25 101.1(17) . .
O11 C27 C26X 111.0(13) . .
O11 C27 C26 100.3(17) . .
C7 O3 Bi2 130.8(13) . .
O3 C7 C8 130.0(18) . .
O3 C7 C6 124.2(17) . .
C8 C7 C6 105.3(14) . .
F9 C6 F7 113.6(19) . .
F9 C6 F8 85.9(16) . .
F7 C6 F8 66.4(15) . .
F9 C6 C7 118(2) . .
F7 C6 C7 127(2) . .
F8 C6 C7 104(2) . .
C6 F7 F8 58.0(9) . .
C6 F8 F7 55.6(8) . .
C6 F8 F9 46.2(9) . .
F7 F8 F9 83.6(14) . .
C6 F9 F8 47.9(8) . .
C7 C8 C9 121.9(17) . .
O4 C9 C8 125.1(17) . .
O4 C9 C10 117.9(15) . .
C8 C9 C10 116.8(18) . .
F10 C10 F12 103(2) . .
F10 C10 F11 110(2) . .
F12 C10 F11 109(2) . .
F10 C10 C9 115(2) . .
F12 C10 C9 112.2(19) . .
F11 C10 C9 106(2) . .
C7A O3A Bi2 126.6(14) . .
O3A C7A C8A 129(2) . .
O3A C7A C6A 117.6(18) . .
C8A C7A C6A 112.9(17) . .
F7A C6A F9A 126(2) . .
F7A C6A F8A 65.6(16) . .
F9A C6A F8A 82.4(17) . .
F7A C6A C7A 117(2) . .
F9A C6A C7A 112(2) . .
F8A C6A C7A 104(2) . .
C6A F7A F8A 60.3(14) . .
C6A F8A F7A 54.1(11) . .
C6A F8A F9A 46.8(11) . .
F7A F8A F9A 91.2(16) . .
C6A F9A F8A 50.8(11) . .
C7A C8A C9A 127(2) . .
O4 C9A C8A 127.2(17) . .
O4 C9A C10A 107.5(16) . .
C8A C9A C10A 125.2(18) . .
F10A C10A F12A 114(3) . .
F10A C10A F11A 98(2) . .
F12A C10A F11A 101(2) . .
F10A C10A C9A 116(2) . .
F12A C10A C9A 114(2) . .
F11A C10A C9A 112(2) . .

loop_
_geom_bond_atom_site_label_1
_geom_bond_atom_site_label_2
_geom_bond_distance
_geom_bond_site_symmetry_2
Bi1 O5 2.158(6) .
Bi1 O7 2.158(6) .
Bi1 O2 2.352(6) .
Bi1 O8 2.535(6) .
Bi1 O9 2.584(7) .
Bi1 O7 2.606(6) 2_655
Bi1 O1 2.621(7) .
Bi2 O8 2.180(5) .
Bi2 O6 2.181(6) 2_655
Bi2 O4 2.341(7) .
Bi2 O6 2.548(7) .
Bi2 O11 2.569(7) .
Bi2 O5 2.604(6) .
Bi2 O3A 2.618(16) .
Bi2 O10 2.691(14) .
Bi2 O3 2.767(16) .
O1 C2 1.249(12) .
O2 C4 1.280(10) .
O4 C9A 1.27(2) .
O4 C9 1.29(2) .
O5 C12 1.407(10) .
O6 C12 1.390(9) .
O6 Bi2 2.181(6) 2_655
O7 C14 1.405(9) 2_655
O7 Bi1 2.606(6) 2_655
O8 C14 1.407(9) .
O9 C16X 1.40(3) .
O9 C19 1.443(12) .
O9 C16 1.50(3) .
O10 O10 1.16(3) 2_655
O10 C23 1.43(3) .
O10 C20 1.46(3) .
O10 C20 1.55(3) 2_655
O11 C24 1.431(14) .
O11 C27 1.447(14) .
C1 F2 1.313(19) .
C1 F1 1.344(17) .
C1 F3 1.391(17) .
C1 C2 1.574(18) .
C2 C3 1.407(17) .
C3 C4 1.366(14) .
C4 C5 1.527(15) .
C5 F6 1.330(14) .
C5 F4 1.368(17) .
C5 F5 1.375(16) .
C11 F15 1.307(12) .
C11 F13 1.363(13) .
C11 F14 1.365(13) .
C11 C12 1.534(11) .
C12 C13 1.508(12) 2_655
C13 C12 1.508(12) 2_655
C13 C14 1.525(10) .
C14 O7 1.405(9) 2_655
C14 C15 1.544(12) .
C15 F17 1.335(10) .
C15 F18 1.343(10) .
C15 F16 1.351(10) .
C16 C17 1.42(2) .
C17 C18 1.48(3) .
C18 C19 1.51(3) .
C16X C17X 1.43(2) .
C17X C18X 1.49(3) .
C18X C19 1.50(3) .
C20 C21 1.503(10) .
C21 C22 1.496(10) .
C22 C23 1.55(3) .
C24 C25 1.519(19) .
C25 C26 1.40(4) .
C25 C26X 1.58(3) .
C26 C27 1.56(4) .
C26X C27 1.48(3) .
O3 C7 1.226(9) .
C7 C8 1.349(10) .
C7 C6 1.525(10) .
C6 F9 1.263(10) .
C6 F7 1.264(10) .
C6 F8 1.299(10) .
F7 F8 1.40(3) .
F8 F9 1.75(2) .
C8 C9 1.419(9) .
C9 C10 1.525(10) .
C10 F10 1.23(3) .
C10 F12 1.31(2) .
C10 F11 1.35(3) .
O3A C7A 1.240(18) .
C7A C8A 1.348(18) .
C7A C6A 1.565(18) .
C6A F7A 1.237(19) .
C6A F9A 1.246(18) .
C6A F8A 1.33(2) .
F7A F8A 1.39(3) .
F8A F9A 1.70(2) .
C8A C9A 1.418(18) .
C9A C10A 1.526(18) .
C10A F10A 1.27(3) .
C10A F12A 1.31(2) .
C10A F11A 1.35(3) .
